data_7224857
loop_
_publ_author_name
'Chuang, Wan-Jung'
'Chen, Hsing-Yin'
'Chen, Wei-Ting'
'Chang, Heng Yi'
'Chiang, Michael, Y.'
'Hsu, Sodio C.N.'
'Chen, Hsuan-Ying'

_publ_section_title
;
 Steric and Chelating Ring Concerns on the L-Lactide Polymerization by
 Asymmetric \b-Diketiminato Zinc Complexes
;
_journal_name_full 'RSC Adv.'
_journal_paper_doi 10.1039/C6RA07453G
_journal_year 2016
_chemical_formula_moiety 'C26 H37 N3 Zn'
_chemical_formula_sum 'C26 H37 N3 Zn'
_chemical_formula_weight 456.96
_chemical_name_common 4
_chemical_name_systematic '[L4ZnEt]'
_chemical_properties_physical 'Air-sensitive, Moisture-sensitive, Hygroscopic, Oxygen-sensitive'
_space_group_IT_number 14
_symmetry_cell_setting monoclinic
_symmetry_space_group_name_Hall '-P 2yn'
_symmetry_space_group_name_H-M 'P 1 21/n 1'
_atom_sites_solution_hydrogens geom
_atom_sites_solution_primary direct
_atom_sites_solution_secondary difmap
_audit_creation_method SHELXL-97
_audit_update_record
;
2015-11-03 deposited with the CCDC.
2016-04-05 downloaded from the CCDC.
;
_cell_angle_alpha 90.00
_cell_angle_beta 118.1850(10)
_cell_angle_gamma 90.00
_cell_formula_units_Z 4
_cell_length_a 8.8377(8)
_cell_length_b 34.635(3)
_cell_length_c 9.0028(9)
_cell_measurement_reflns_used 0
_cell_measurement_temperature 200(2)
_cell_measurement_theta_max 0
_cell_measurement_theta_min 0
_cell_volume 2428.9(4)
_computing_molecular_graphics 'Ortep-3 for Windows (Farrugia, 1997)'
_computing_publication_material 'WinGX publication routines (Farrugia, 1999)'
_computing_structure_refinement 'SHELXL-97 (Sheldrick, 1997)'
_computing_structure_solution 'SHELXS-86 (Sheldrick, 1986)'
_diffrn_ambient_temperature 200(2)
_diffrn_measured_fraction_theta_full 0.991
_diffrn_measured_fraction_theta_max 0.991
_diffrn_measurement_device_type 'NONIUS KappaCCD'
_diffrn_measurement_method '\w scans'
_diffrn_radiation_monochromator graphite
_diffrn_radiation_source 'fine-focus sealed tube'
_diffrn_radiation_type MoK\a
_diffrn_radiation_wavelength 0.71073
_diffrn_reflns_av_R_equivalents 0.0398
_diffrn_reflns_av_sigmaI/netI 0.0454
_diffrn_reflns_limit_h_max 10
_diffrn_reflns_limit_h_min -9
_diffrn_reflns_limit_k_max 34
_diffrn_reflns_limit_k_min -40
_diffrn_reflns_limit_l_max 10
_diffrn_reflns_limit_l_min -10
_diffrn_reflns_number 15366
_diffrn_reflns_theta_full 25.01
_diffrn_reflns_theta_max 25.01
_diffrn_reflns_theta_min 2.35
_diffrn_standards_decay_% 0
_exptl_absorpt_coefficient_mu 1.028
_exptl_absorpt_correction_T_max 0.9504
_exptl_absorpt_correction_T_min 0.8208
_exptl_absorpt_correction_type multi-scan
_exptl_crystal_colour colorless
_exptl_crystal_density_diffrn 1.250
_exptl_crystal_density_method 'not measured'
_exptl_crystal_description prism
_exptl_crystal_F_000 976
_exptl_crystal_recrystallization_method 'Re-crystallisation from solvent: hexane'
_exptl_crystal_size_max 0.20
_exptl_crystal_size_mid 0.13
_exptl_crystal_size_min 0.05
_refine_diff_density_max 0.429
_refine_diff_density_min -0.365
_refine_diff_density_rms 0.056
_refine_ls_extinction_method none
_refine_ls_goodness_of_fit_ref 1.025
_refine_ls_hydrogen_treatment constr
_refine_ls_matrix_type full
_refine_ls_number_parameters 271
_refine_ls_number_reflns 4249
_refine_ls_number_restraints 0
_refine_ls_restrained_S_all 1.025
_refine_ls_R_factor_all 0.0625
_refine_ls_R_factor_gt 0.0437
_refine_ls_shift/su_max 0.003
_refine_ls_shift/su_mean 0.000
_refine_ls_structure_factor_coef Fsqd
_refine_ls_weighting_details 'calc w=1/[\s^2^(Fo^2^)+(0.0495P)^2^+1.4854P] where P=(Fo^2^+2Fc^2^)/3'
_refine_ls_weighting_scheme calc
_refine_ls_wR_factor_gt 0.0979
_refine_ls_wR_factor_ref 0.1053
_reflns_number_gt 3308
_reflns_number_total 4249
_reflns_threshold_expression >2sigma(I)
_cod_data_source_file c6ra07453g2.cif
_cod_data_source_block 4
_cod_original_sg_symbol_H-M 'P 21/n'
_cod_database_code 7224857

loop_
_symmetry_equiv_pos_as_xyz
'x, y, z'
'-x+1/2, y+1/2, -z+1/2'
'-x, -y, -z'
'x-1/2, -y-1/2, z-1/2'

loop_
_atom_site_label
_atom_site_type_symbol
_atom_site_fract_x
_atom_site_fract_y
_atom_site_fract_z
_atom_site_U_iso_or_equiv
_atom_site_adp_type
_atom_site_occupancy
_atom_site_symmetry_multiplicity
_atom_site_calc_flag
_atom_site_refinement_flags
C1 C 0.6440(4) 0.91781(8) 0.9606(3) 0.0239(6) Uani 1 1 d .
C2 C 0.6458(4) 0.92135(8) 1.1170(4) 0.0306(7) Uani 1 1 d .
C3 C 0.5086(5) 0.90437(10) 1.1521(4) 0.0437(9) Uani 1 1 d .
H3 H 0.4311 0.8881 1.0534 0.052 Uiso 1 1 calc R
C4 C 0.5878(6) 0.87840(11) 1.3103(5) 0.0593(11) Uani 1 1 d .
H4A H 0.4961 0.8675 1.3294 0.089 Uiso 1 1 calc R
H4B H 0.6652 0.8938 1.4083 0.089 Uiso 1 1 calc R
H4C H 0.6525 0.8574 1.2935 0.089 Uiso 1 1 calc R
C5 C 0.4003(5) 0.93616(13) 1.1749(5) 0.0624(12) Uani 1 1 d .
H5A H 0.3124 0.9243 1.1974 0.094 Uiso 1 1 calc R
H5B H 0.3449 0.9517 1.0720 0.094 Uiso 1 1 calc R
H5C H 0.4746 0.9527 1.2700 0.094 Uiso 1 1 calc R
C6 C 0.7788(4) 0.94235(9) 1.2439(4) 0.0355(8) Uani 1 1 d .
H6 H 0.7818 0.9450 1.3503 0.043 Uiso 1 1 calc R
C7 C 0.9054(4) 0.95930(9) 1.2192(4) 0.0357(8) Uani 1 1 d .
H7 H 0.9934 0.9738 1.3070 0.043 Uiso 1 1 calc R
C8 C 0.9042(4) 0.95515(8) 1.0661(4) 0.0326(7) Uani 1 1 d .
H8 H 0.9936 0.9664 1.0503 0.039 Uiso 1 1 calc R
C9 C 0.7745(4) 0.93480(8) 0.9348(4) 0.0255(7) Uani 1 1 d .
C10 C 0.7750(4) 0.93217(9) 0.7659(4) 0.0330(7) Uani 1 1 d .
H10 H 0.7128 0.9081 0.7073 0.040 Uiso 1 1 calc R
C11 C 0.6813(5) 0.96692(10) 0.6545(4) 0.0457(9) Uani 1 1 d .
H11A H 0.6826 0.9648 0.5466 0.069 Uiso 1 1 calc R
H11B H 0.7391 0.9908 0.7113 0.069 Uiso 1 1 calc R
H11C H 0.5622 0.9673 0.6344 0.069 Uiso 1 1 calc R
C12 C 0.9557(4) 0.93073(10) 0.7837(4) 0.0431(9) Uani 1 1 d .
H12A H 0.9481 0.9291 0.6717 0.065 Uiso 1 1 calc R
H12B H 1.0162 0.9080 0.8500 0.065 Uiso 1 1 calc R
H12C H 1.0186 0.9541 0.8409 0.065 Uiso 1 1 calc R
C13 C 0.3360(4) 0.95435(9) 0.7365(4) 0.0371(8) Uani 1 1 d .
H13A H 0.4280 0.9641 0.8432 0.056 Uiso 1 1 calc R
H13B H 0.2263 0.9558 0.7386 0.056 Uiso 1 1 calc R
H13C H 0.3298 0.9701 0.6433 0.056 Uiso 1 1 calc R
C14 C 0.3730(4) 0.91282(8) 0.7121(4) 0.0297(7) Uani 1 1 d .
C15 C 0.2497(4) 0.89508(9) 0.5643(4) 0.0362(8) Uani 1 1 d .
H15 H 0.1464 0.9092 0.5029 0.043 Uiso 1 1 calc R
C16 C 0.2569(4) 0.85929(9) 0.4937(4) 0.0368(8) Uani 1 1 d .
C17 C 0.1239(5) 0.85284(11) 0.3112(4) 0.0562(11) Uani 1 1 d .
H17A H 0.1399 0.8272 0.2751 0.084 Uiso 1 1 calc R
H17B H 0.1374 0.8725 0.2401 0.084 Uiso 1 1 calc R
H17C H 0.0086 0.8547 0.3007 0.084 Uiso 1 1 calc R
C18 C 0.3845(5) 0.79850(9) 0.4849(4) 0.0472(9) Uani 1 1 d .
H18A H 0.3986 0.8068 0.3870 0.057 Uiso 1 1 calc R
H18B H 0.2769 0.7834 0.4422 0.057 Uiso 1 1 calc R
C19 C 0.5356(5) 0.77312(9) 0.5995(5) 0.0488(10) Uani 1 1 d .
H19A H 0.5183 0.7644 0.6951 0.059 Uiso 1 1 calc R
H19B H 0.5362 0.7499 0.5357 0.059 Uiso 1 1 calc R
C20 C 0.7066(5) 0.79231(9) 0.6679(4) 0.0416(9) Uani 1 1 d .
C21 C 0.8265(6) 0.78317(12) 0.6151(5) 0.0637(12) Uani 1 1 d .
H21 H 0.8005 0.7641 0.5307 0.076 Uiso 1 1 calc R
C22 C 0.9825(7) 0.80160(14) 0.6845(6) 0.0761(14) Uani 1 1 d .
H22 H 1.0643 0.7956 0.6477 0.091 Uiso 1 1 calc R
C23 C 1.0187(5) 0.82868(12) 0.8068(6) 0.0624(12) Uani 1 1 d .
H23 H 1.1261 0.8417 0.8575 0.075 Uiso 1 1 calc R
C24 C 0.8948(4) 0.83661(10) 0.8546(4) 0.0420(8) Uani 1 1 d .
H24 H 0.9202 0.8553 0.9403 0.050 Uiso 1 1 calc R
C25 C 0.5153(5) 0.80159(9) 0.9938(4) 0.0431(9) Uani 1 1 d .
H25A H 0.4549 0.8149 1.0479 0.052 Uiso 1 1 calc R
H25B H 0.4462 0.7787 0.9341 0.052 Uiso 1 1 calc R
C26 C 0.6889(6) 0.78808(11) 1.1300(5) 0.0644(12) Uani 1 1 d .
H26A H 0.6730 0.7709 1.2079 0.097 Uiso 1 1 calc R
H26B H 0.7575 0.8105 1.1918 0.097 Uiso 1 1 calc R
H26C H 0.7485 0.7741 1.0781 0.097 Uiso 1 1 calc R
N1 N 0.5135(3) 0.89541(7) 0.8272(3) 0.0249(5) Uani 1 1 d .
N2 N 0.3721(3) 0.83263(7) 0.5751(3) 0.0350(6) Uani 1 1 d .
N3 N 0.7422(3) 0.81953(7) 0.7877(3) 0.0335(6) Uani 1 1 d .
Zn1 Zn 0.52685(5) 0.837103(9) 0.82499(4) 0.02935(13) Uani 1 1 d .

loop_
_atom_site_aniso_label
_atom_site_aniso_U_11
_atom_site_aniso_U_22
_atom_site_aniso_U_33
_atom_site_aniso_U_23
_atom_site_aniso_U_13
_atom_site_aniso_U_12
C1 0.0222(16) 0.0213(13) 0.0260(16) 0.0001(12) 0.0095(13) 0.0029(12)
C2 0.0323(19) 0.0315(16) 0.0295(17) -0.0008(13) 0.0157(15) 0.0016(14)
C3 0.048(2) 0.055(2) 0.038(2) -0.0088(17) 0.0286(18) -0.0092(18)
C4 0.083(3) 0.053(2) 0.061(3) -0.001(2) 0.050(2) -0.007(2)
C5 0.044(2) 0.093(3) 0.063(3) -0.005(2) 0.036(2) 0.008(2)
C6 0.045(2) 0.0367(17) 0.0248(17) -0.0031(14) 0.0161(16) 0.0006(16)
C7 0.033(2) 0.0331(17) 0.0298(18) -0.0037(14) 0.0055(15) -0.0034(15)
C8 0.0322(19) 0.0322(16) 0.0327(18) -0.0001(14) 0.0146(15) -0.0050(14)
C9 0.0229(17) 0.0250(14) 0.0263(16) 0.0011(12) 0.0097(13) 0.0036(13)
C10 0.037(2) 0.0350(17) 0.0317(17) -0.0057(14) 0.0197(15) -0.0060(15)
C11 0.049(2) 0.062(2) 0.0307(19) 0.0078(17) 0.0224(17) 0.0030(19)
C12 0.042(2) 0.0439(19) 0.055(2) -0.0070(17) 0.0331(18) -0.0064(17)
C13 0.0300(19) 0.0365(17) 0.0425(19) 0.0051(15) 0.0152(16) 0.0081(15)
C14 0.0242(17) 0.0339(16) 0.0319(17) 0.0036(14) 0.0140(15) 0.0014(14)
C15 0.0247(18) 0.0417(18) 0.0335(18) 0.0042(15) 0.0067(15) 0.0060(15)
C16 0.0273(19) 0.0431(19) 0.0300(17) 0.0015(15) 0.0054(15) -0.0103(16)
C17 0.043(2) 0.059(2) 0.040(2) -0.0050(18) -0.0024(18) -0.0058(19)
C18 0.054(2) 0.0370(18) 0.037(2) -0.0110(16) 0.0101(18) -0.0102(17)
C19 0.065(3) 0.0262(17) 0.048(2) -0.0089(16) 0.021(2) -0.0023(17)
C20 0.054(2) 0.0302(17) 0.040(2) 0.0032(15) 0.0214(18) 0.0100(17)
C21 0.084(3) 0.055(2) 0.064(3) -0.005(2) 0.046(3) 0.022(2)
C22 0.078(4) 0.074(3) 0.104(4) 0.012(3) 0.066(3) 0.028(3)
C23 0.043(3) 0.056(2) 0.093(3) 0.007(2) 0.036(2) 0.010(2)
C24 0.035(2) 0.0393(18) 0.047(2) 0.0051(16) 0.0151(17) 0.0071(17)
C25 0.050(2) 0.0361(18) 0.038(2) 0.0030(15) 0.0168(18) -0.0095(16)
C26 0.082(3) 0.055(2) 0.048(2) 0.018(2) 0.024(2) 0.019(2)
N1 0.0216(14) 0.0279(12) 0.0235(13) -0.0003(11) 0.0092(11) -0.0003(11)
N2 0.0378(17) 0.0320(14) 0.0282(14) -0.0035(12) 0.0099(13) -0.0080(13)
N3 0.0352(17) 0.0281(13) 0.0351(15) 0.0020(12) 0.0148(13) 0.0031(12)
Zn1 0.0298(2) 0.0281(2) 0.0273(2) 0.00150(16) 0.01109(16) -0.00294(16)

loop_
_atom_type_symbol
_atom_type_description
_atom_type_scat_dispersion_real
_atom_type_scat_dispersion_imag
_atom_type_scat_source
C C 0.0033 0.0016 'International Tables Vol C Tables 4.2.6.8 and 6.1.1.4'
H H 0.0000 0.0000 'International Tables Vol C Tables 4.2.6.8 and 6.1.1.4'
N N 0.0061 0.0033 'International Tables Vol C Tables 4.2.6.8 and 6.1.1.4'
Zn Zn 0.2839 1.4301 'International Tables Vol C Tables 4.2.6.8 and 6.1.1.4'

loop_
_geom_angle_atom_site_label_1
_geom_angle_atom_site_label_2
_geom_angle_atom_site_label_3
_geom_angle
C2 C1 C9 120.4(3)
C2 C1 N1 120.6(3)
C9 C1 N1 118.9(2)
C6 C2 C1 118.1(3)
C6 C2 C3 118.8(3)
C1 C2 C3 123.1(3)
C2 C3 C5 111.2(3)
C2 C3 C4 111.1(3)
C5 C3 C4 109.5(3)
C2 C3 H3 108.3
C5 C3 H3 108.3
C4 C3 H3 108.3
C3 C4 H4A 109.5
C3 C4 H4B 109.5
H4A C4 H4B 109.5
C3 C4 H4C 109.5
H4A C4 H4C 109.5
H4B C4 H4C 109.5
C3 C5 H5A 109.5
C3 C5 H5B 109.5
H5A C5 H5B 109.5
C3 C5 H5C 109.5
H5A C5 H5C 109.5
H5B C5 H5C 109.5
C7 C6 C2 121.8(3)
C7 C6 H6 119.1
C2 C6 H6 119.1
C6 C7 C8 119.7(3)
C6 C7 H7 120.2
C8 C7 H7 120.2
C7 C8 C9 121.1(3)
C7 C8 H8 119.5
C9 C8 H8 119.5
C8 C9 C1 118.9(3)
C8 C9 C10 119.2(3)
C1 C9 C10 121.9(3)
C9 C10 C12 113.1(3)
C9 C10 C11 110.5(2)
C12 C10 C11 108.0(3)
C9 C10 H10 108.4
C12 C10 H10 108.4
C11 C10 H10 108.4
C10 C11 H11A 109.5
C10 C11 H11B 109.5
H11A C11 H11B 109.5
C10 C11 H11C 109.5
H11A C11 H11C 109.5
H11B C11 H11C 109.5
C10 C12 H12A 109.5
C10 C12 H12B 109.5
H12A C12 H12B 109.5
C10 C12 H12C 109.5
H12A C12 H12C 109.5
H12B C12 H12C 109.5
C14 C13 H13A 109.5
C14 C13 H13B 109.5
H13A C13 H13B 109.5
C14 C13 H13C 109.5
H13A C13 H13C 109.5
H13B C13 H13C 109.5
N1 C14 C15 124.2(3)
N1 C14 C13 120.3(3)
C15 C14 C13 115.5(3)
C14 C15 C16 129.3(3)
C14 C15 H15 115.3
C16 C15 H15 115.3
N2 C16 C15 123.8(3)
N2 C16 C17 120.1(3)
C15 C16 C17 116.2(3)
C16 C17 H17A 109.5
C16 C17 H17B 109.5
H17A C17 H17B 109.5
C16 C17 H17C 109.5
H17A C17 H17C 109.5
H17B C17 H17C 109.5
N2 C18 C19 111.2(3)
N2 C18 H18A 109.4
C19 C18 H18A 109.4
N2 C18 H18B 109.4
C19 C18 H18B 109.4
H18A C18 H18B 108.0
C20 C19 C18 114.6(3)
C20 C19 H19A 108.6
C18 C19 H19A 108.6
C20 C19 H19B 108.6
C18 C19 H19B 108.6
H19A C19 H19B 107.6
N3 C20 C21 120.3(4)
N3 C20 C19 116.7(3)
C21 C20 C19 123.0(3)
C22 C21 C20 120.2(4)
C22 C21 H21 119.9
C20 C21 H21 119.9
C23 C22 C21 119.3(4)
C23 C22 H22 120.4
C21 C22 H22 120.4
C22 C23 C24 118.1(4)
C22 C23 H23 121.0
C24 C23 H23 121.0
N3 C24 C23 123.7(4)
N3 C24 H24 118.2
C23 C24 H24 118.2
C26 C25 Zn1 114.2(3)
C26 C25 H25A 108.7
Zn1 C25 H25A 108.7
C26 C25 H25B 108.7
Zn1 C25 H25B 108.7
H25A C25 H25B 107.6
C25 C26 H26A 109.5
C25 C26 H26B 109.5
H26A C26 H26B 109.5
C25 C26 H26C 109.5
H26A C26 H26C 109.5
H26B C26 H26C 109.5
C14 N1 C1 119.5(2)
C14 N1 Zn1 118.88(19)
C1 N1 Zn1 121.29(17)
C16 N2 C18 119.9(3)
C16 N2 Zn1 120.6(2)
C18 N2 Zn1 119.4(2)
C24 N3 C20 118.4(3)
C24 N3 Zn1 125.6(2)
C20 N3 Zn1 115.3(2)
C25 Zn1 N2 123.49(12)
C25 Zn1 N1 125.72(12)
N2 Zn1 N1 94.34(9)
C25 Zn1 N3 108.01(13)
N2 Zn1 N3 89.33(11)
N1 Zn1 N3 109.91(10)

loop_
_geom_bond_atom_site_label_1
_geom_bond_atom_site_label_2
_geom_bond_distance
C1 C2 1.406(4)
C1 C9 1.408(4)
C1 N1 1.438(3)
C2 C6 1.396(4)
C2 C3 1.509(4)
C3 C5 1.535(5)
C3 C4 1.545(5)
C3 H3 1.0000
C4 H4A 0.9800
C4 H4B 0.9800
C4 H4C 0.9800
C5 H5A 0.9800
C5 H5B 0.9800
C5 H5C 0.9800
C6 C7 1.371(4)
C6 H6 0.9500
C7 C8 1.381(4)
C7 H7 0.9500
C8 C9 1.388(4)
C8 H8 0.9500
C9 C10 1.526(4)
C10 C12 1.528(4)
C10 C11 1.535(4)
C10 H10 1.0000
C11 H11A 0.9800
C11 H11B 0.9800
C11 H11C 0.9800
C12 H12A 0.9800
C12 H12B 0.9800
C12 H12C 0.9800
C13 C14 1.514(4)
C13 H13A 0.9800
C13 H13B 0.9800
C13 H13C 0.9800
C14 N1 1.328(4)
C14 C15 1.402(4)
C15 C16 1.408(4)
C15 H15 0.9500
C16 N2 1.312(4)
C16 C17 1.518(4)
C17 H17A 0.9800
C17 H17B 0.9800
C17 H17C 0.9800
C18 N2 1.467(4)
C18 C19 1.522(5)
C18 H18A 0.9900
C18 H18B 0.9900
C19 C20 1.492(5)
C19 H19A 0.9900
C19 H19B 0.9900
C20 N3 1.353(4)
C20 C21 1.388(5)
C21 C22 1.373(6)
C21 H21 0.9500
C22 C23 1.364(6)
C22 H22 0.9500
C23 C24 1.381(5)
C23 H23 0.9500
C24 N3 1.328(4)
C24 H24 0.9500
C25 C26 1.517(5)
C25 Zn1 1.995(3)
C25 H25A 0.9900
C25 H25B 0.9900
C26 H26A 0.9800
C26 H26B 0.9800
C26 H26C 0.9800
N1 Zn1 2.023(2)
N2 Zn1 2.012(2)
N3 Zn1 2.170(3)
